data_1539044
loop_
_publ_author_name
'Rodier, N.'
'Tien, V.'

_publ_section_title
;
 Structure cristalline d'un sulfure mixte d'uranium et d'ytterbium de
 formule U3.7 Yb10.8 S22
;
_journal_name_full
;
Bulletin de la Societe Francaise de Mineralogie et de Cristallographie 
(72,1949-100,1977)
;
_journal_page_first 8
_journal_page_last 12
_journal_volume 99
_journal_year 1976
_chemical_formula_sum 'S22 U4 Yb11'
_chemical_name_systematic 'U4 Yb11 S22'
_space_group_IT_number 12
_symmetry_space_group_name_Hall '-C 2y'
_symmetry_space_group_name_H-M 'C 1 2/m 1'
_cell_angle_alpha 90
_cell_angle_beta 163.68
_cell_angle_gamma 90
_cell_formula_units_Z 2
_cell_length_a 38.39
_cell_length_b 3.878
_cell_length_c 39.76
_cell_volume 1663.341
_citation_journal_id_ASTM BUFCAE
_cod_data_source_file Rodier_BUFCAE_1976_1808.cif
_cod_data_source_block S22U4Yb11
_cod_original_cell_volume 1663.342
_cod_database_code 1539044

loop_
_symmetry_equiv_pos_as_xyz
x,y,z
-x,y,-z
-x,-y,-z
x,-y,z
x+1/2,y+1/2,z
-x+1/2,y+1/2,-z
-x+1/2,-y+1/2,-z
x+1/2,-y+1/2,z

loop_
_atom_site_label
_atom_site_type_symbol
_atom_site_fract_x
_atom_site_fract_y
_atom_site_fract_z
_atom_site_occupancy
_atom_site_U_iso_or_equiv
S1 S 0.8369 0 0.748 1 0.0
S3 S 0.3652 0 0.62 1 0.0
S7 S 0.8215 0 0.956 1 0.0
Yb2 Yb 0.47995 0 0.8477 1 0.0
Yb6 Yb 0.79218 0 0.8607 1 0.0
S5 S 0.1879 0 0.908 1 0.0
S11 S 0.4842 0 0.652 1 0.0
S4 S 0.9959 0 0.808 1 0.0
U1 U 0.59193 0 0.4881 1 0.0
Yb4 Yb 0.14807 0 0.805 1 0.0
Yb5 Yb 0.58922 0 0.8543 1 0.0
S6 S 0.5489 0 0.995 1 0.0
S9 S 0.081 0 0.533 1 0.0
Yb1 Yb 0 0.5 0.5 1 0.0
S2 S 0.7315 0 0.739 1 0.0
S8 S 0.1163 0 0.709 1 0.0
Yb3 Yb 0.31115 0 0.7725 1 0.0
S10 S 0.2381 0 0.59 1 0.0
U2 U 0.7589 0 0.558 1 0.0
